data_7128773
loop_
_publ_author_name
'Hartmann, Deborah'
'Braner, Sven'
'Greb, Lutz'

_publ_section_title
;
 Bis(perchlorocatecholato)silane and heteroleptic bidonors: hidden
 frustrated Lewis pairs resulting from ring strain.
;
_journal_issue 69
_journal_name_full 'Chemical communications (Cambridge, England)'
_journal_page_first 8572
_journal_page_last 8575
_journal_paper_doi 10.1039/d1cc03452a
_journal_volume 57
_journal_year 2021
_chemical_formula_moiety 'C37 H22 Cl8 N O5 P Si'
_chemical_formula_sum 'C37 H22 Cl8 N O5 P Si'
_chemical_formula_weight 903.21
_chemical_properties_physical Moisture-sensitive
_space_group_crystal_system monoclinic
_space_group_IT_number 15
_space_group_name_Hall '-C 2yc'
_space_group_name_H-M_alt 'C 1 2/c 1'
_atom_sites_solution_hydrogens geom
_atom_sites_solution_primary dual
_audit_creation_date 2021-03-11
_audit_creation_method
;
Olex2 1.3
(compiled 2020.11.12 svn.r5f609507 for OlexSys, GUI svn.r6257)
;
_audit_update_record
;
2021-06-20 deposited with the CCDC.	2021-07-27 downloaded from the CCDC.
;
_cell_angle_alpha 90
_cell_angle_beta 119.585(7)
_cell_angle_gamma 90
_cell_formula_units_Z 8
_cell_length_a 33.002(6)
_cell_length_b 15.336(3)
_cell_length_c 18.448(4)
_cell_measurement_reflns_used 9585
_cell_measurement_temperature 100.0
_cell_measurement_theta_max 28.32
_cell_measurement_theta_min 2.21
_cell_volume 8120(3)
_computing_cell_refinement 'SAINT V8.40A (Bruker, 2019)'
_computing_data_reduction 'SAINT V8.40A (Bruker, 2019)'
_computing_molecular_graphics 'Olex2 1.3 (Dolomanov et al., 2009)'
_computing_publication_material 'Olex2 1.3 (Dolomanov et al., 2009)'
_computing_structure_refinement 'XL  (Sheldrick, 2008)'
_computing_structure_solution 'SHELXT 2014/5 (Sheldrick, 2014)'
_diffrn_ambient_temperature 100.0
_diffrn_measured_fraction_theta_full 0.999
_diffrn_measured_fraction_theta_max 0.996
_diffrn_measurement_device_type 'Bruker APEX-II CCD'
_diffrn_measurement_method '\f and \w scans'
_diffrn_radiation_type MoK\a
_diffrn_radiation_wavelength 0.71073
_diffrn_reflns_av_R_equivalents 0.0751
_diffrn_reflns_av_unetI/netI 0.0286
_diffrn_reflns_Laue_measured_fraction_full 0.999
_diffrn_reflns_Laue_measured_fraction_max 0.996
_diffrn_reflns_limit_h_max 43
_diffrn_reflns_limit_h_min -44
_diffrn_reflns_limit_k_max 20
_diffrn_reflns_limit_k_min -20
_diffrn_reflns_limit_l_max 24
_diffrn_reflns_limit_l_min -24
_diffrn_reflns_number 138258
_diffrn_reflns_point_group_measured_fraction_full 0.999
_diffrn_reflns_point_group_measured_fraction_max 0.996
_diffrn_reflns_theta_full 25.242
_diffrn_reflns_theta_max 28.399
_diffrn_reflns_theta_min 2.184
_diffrn_source_current 1.4
_diffrn_source_power 0.07
_diffrn_source_voltage 50.0
_diffrn_standards_number 0
_exptl_absorpt_coefficient_mu 0.667
_exptl_absorpt_correction_T_max 0.7457
_exptl_absorpt_correction_T_min 0.6390
_exptl_absorpt_correction_type multi-scan
_exptl_absorpt_process_details
;
SADABS-2016/2 (Bruker,2016/2) was used for absorption correction.
wR2(int) was 0.1438 before and 0.0792 after correction.
The Ratio of minimum to maximum transmission is 0.8569.
The \l/2 correction factor is Not present.
;
_exptl_crystal_colour colourless
_exptl_crystal_colour_primary colourless
_exptl_crystal_density_diffrn 1.478
_exptl_crystal_description block
_exptl_crystal_F_000 3648
_exptl_crystal_size_max 0.581
_exptl_crystal_size_mid 0.428
_exptl_crystal_size_min 0.398
_refine_diff_density_max 0.425
_refine_diff_density_min -0.411
_refine_diff_density_rms 0.063
_refine_ls_extinction_coef 0.00019(6)
_refine_ls_extinction_expression Fc^*^=kFc[1+0.001xFc^2^\l^3^/sin(2\q)]^-1/4^
_refine_ls_extinction_method 'SHELXL-2018/3 (Sheldrick 2018)'
_refine_ls_goodness_of_fit_ref 1.026
_refine_ls_hydrogen_treatment constr
_refine_ls_matrix_type full
_refine_ls_number_parameters 480
_refine_ls_number_reflns 10166
_refine_ls_number_restraints 0
_refine_ls_restrained_S_all 1.026
_refine_ls_R_factor_all 0.0439
_refine_ls_R_factor_gt 0.0340
_refine_ls_shift/su_max 0.001
_refine_ls_shift/su_mean 0.000
_refine_ls_structure_factor_coef Fsqd
_refine_ls_weighting_details 'w=1/[\s^2^(Fo^2^)+(0.0444P)^2^+11.0956P] where P=(Fo^2^+2Fc^2^)/3'
_refine_ls_weighting_scheme calc
_refine_ls_wR_factor_gt 0.0856
_refine_ls_wR_factor_ref 0.0926
_reflns_Friedel_coverage 0.000
_reflns_number_gt 8490
_reflns_number_total 10166
_reflns_threshold_expression 'I > 2\s(I)'
_cod_data_source_file d1cc03452a2.cif
_cod_data_source_block mo_dh410_0m
_cod_depositor_comments 'Adding full bibliography for 7128765--7128778.cif.'
_cod_database_code 7128773
_shelx_shelxl_version_number 2018/3
_shelx_space_group_comment
;
The symmetry employed for this shelxl refinement is uniquely defined
by the following loop, which should always be used as a source of
symmetry information in preference to the above space-group names.
They are only intended as comments.
;
_shelx_estimated_absorpt_t_max 0.777
_shelx_estimated_absorpt_t_min 0.698
_olex2_refinement_description
;
1. Fixed Uiso
 At 1.2 times of:
  All C(H) groups
 At 1.5 times of:
  All C(H,H,H) groups
2.a Ternary CH refined with riding coordinates:
 C13(H13)
2.b Aromatic/amide H refined with riding coordinates:
 C19(H19), C18(H18), C22(H22), C31(H31), C16(H16), C15(H15), C29(H29),
 C27(H27), C30(H30), C28(H28), C24(H24), C23(H23), C33(H33), C25(H25), C37(H37),
  C36(H36), C34(H34), C35(H35)
2.c Idealised Me refined as rotating group:
 C20(H20A,H20B,H20C)
;
_smtbx_masks_void_probe_radius 1.2
_smtbx_masks_void_truncation_radius 1.2
_olex2_submission_special_instructions 'No special instructions were received'

loop_
_space_group_symop_operation_xyz
'x, y, z'
'-x, y, -z+1/2'
'x+1/2, y+1/2, z'
'-x+1/2, y+1/2, -z+1/2'
'-x, -y, -z'
'x, -y, z-1/2'
'-x+1/2, -y+1/2, -z'
'x+1/2, -y+1/2, z-1/2'

loop_
_atom_site_label
_atom_site_type_symbol
_atom_site_fract_x
_atom_site_fract_y
_atom_site_fract_z
_atom_site_U_iso_or_equiv
_atom_site_adp_type
_atom_site_occupancy
_atom_site_site_symmetry_order
_atom_site_calc_flag
_atom_site_refinement_flags_posn
_atom_site_refinement_flags_adp
_atom_site_refinement_flags_occupancy
_atom_site_disorder_assembly
_atom_site_disorder_group
Cl3 Cl 0.43870(2) 0.81709(3) 0.79220(3) 0.02880(10) Uani 1 1 d . . . . .
Cl5 Cl 0.15452(2) 0.49381(3) 0.71785(3) 0.02832(10) Uani 1 1 d . . . . .
Cl1 Cl 0.38649(2) 0.56529(3) 0.55442(3) 0.03071(10) Uani 1 1 d . . . . .
Cl4 Cl 0.35774(2) 0.75629(3) 0.82519(3) 0.02904(10) Uani 1 1 d . . . . .
Cl8 Cl 0.14340(2) 0.54850(4) 0.37320(3) 0.03258(11) Uani 1 1 d . . . . .
Cl6 Cl 0.05656(2) 0.48974(4) 0.55290(3) 0.03587(11) Uani 1 1 d . . . . .
P1 P 0.33060(2) 0.27815(3) 0.76247(3) 0.02265(10) Uani 1 1 d . . . . .
Cl7 Cl 0.05060(2) 0.52720(3) 0.38090(3) 0.03434(11) Uani 1 1 d . . . . .
Si1 Si 0.27446(2) 0.52182(3) 0.64549(3) 0.01925(10) Uani 1 1 d . . . . .
Cl2 Cl 0.44919(2) 0.72814(3) 0.64903(3) 0.03731(12) Uani 1 1 d . . . . .
O3 O 0.23343(4) 0.51959(8) 0.68050(7) 0.0220(2) Uani 1 1 d . . . . .
O4 O 0.23003(4) 0.53269(8) 0.54523(7) 0.0218(2) Uani 1 1 d . . . . .
O1 O 0.31394(4) 0.53045(8) 0.60725(7) 0.0215(2) Uani 1 1 d . . . . .
O2 O 0.30068(4) 0.60846(8) 0.70958(7) 0.0212(2) Uani 1 1 d . . . . .
O5 O 0.29029(4) 0.42107(8) 0.68245(7) 0.0225(2) Uani 1 1 d . . . . .
N1 N 0.29345(6) 0.20604(11) 0.61157(10) 0.0307(3) Uani 1 1 d . . . . .
C8 C 0.18730(6) 0.52692(11) 0.53879(11) 0.0211(3) Uani 1 1 d . . . . .
C1 C 0.34367(6) 0.59645(11) 0.64343(10) 0.0206(3) Uani 1 1 d . . . . .
C7 C 0.18995(6) 0.51757(11) 0.61671(10) 0.0201(3) Uani 1 1 d . . . . .
C2 C 0.33702(6) 0.64074(11) 0.70279(10) 0.0208(3) Uani 1 1 d . . . . .
C14 C 0.37497(6) 0.43599(11) 0.77542(11) 0.0225(3) Uani 1 1 d . . . . .
C19 C 0.37417(6) 0.47742(11) 0.84213(11) 0.0243(3) Uani 1 1 d . . . . .
H19 H 0.348383 0.469362 0.850924 0.029 Uiso 1 1 calc R U . . .
C12 C 0.14973(6) 0.50731(11) 0.62143(11) 0.0227(3) Uani 1 1 d . . . . .
C4 C 0.40175(6) 0.73398(11) 0.73347(11) 0.0242(3) Uani 1 1 d . . . . .
C6 C 0.37875(6) 0.62209(11) 0.62734(11) 0.0236(3) Uani 1 1 d . . . . .
C13 C 0.33437(6) 0.38144(11) 0.71415(10) 0.0221(3) Uani 1 1 d . . . . .
H13 H 0.339296 0.366909 0.666215 0.026 Uiso 1 1 calc R U . . .
C5 C 0.40736(6) 0.69238(12) 0.67202(11) 0.0251(3) Uani 1 1 d . . . . .
C21 C 0.28807(6) 0.21024(11) 0.67955(11) 0.0235(3) Uani 1 1 d . . . . .
C9 C 0.14509(6) 0.53148(11) 0.46676(11) 0.0239(3) Uani 1 1 d . . . . .
C3 C 0.36572(6) 0.70798(11) 0.74886(11) 0.0224(3) Uani 1 1 d . . . . .
C18 C 0.41092(7) 0.53019(12) 0.89540(11) 0.0272(4) Uani 1 1 d . . . . .
H18 H 0.409860 0.558323 0.940315 0.033 Uiso 1 1 calc R U . . .
C26 C 0.31172(6) 0.29271(12) 0.83787(11) 0.0255(3) Uani 1 1 d . . . . .
C10 C 0.10394(6) 0.52250(12) 0.47111(11) 0.0260(4) Uani 1 1 d . . . . .
C17 C 0.44948(6) 0.54302(12) 0.88468(12) 0.0288(4) Uani 1 1 d . . . . .
C11 C 0.10650(6) 0.50848(12) 0.54784(11) 0.0248(3) Uani 1 1 d . . . . .
C32 C 0.38733(7) 0.22944(12) 0.80656(12) 0.0294(4) Uani 1 1 d . . . . .
C22 C 0.25527(7) 0.16416(12) 0.68967(12) 0.0281(4) Uani 1 1 d . . . . .
H22 H 0.252403 0.171089 0.738113 0.034 Uiso 1 1 calc R U . . .
C31 C 0.27522(7) 0.35100(13) 0.82058(12) 0.0288(4) Uani 1 1 d . . . . .
H31 H 0.261814 0.384661 0.770872 0.035 Uiso 1 1 calc R U . . .
C16 C 0.45048(7) 0.49980(14) 0.81967(13) 0.0316(4) Uani 1 1 d . . . . .
H16 H 0.476752 0.506532 0.812039 0.038 Uiso 1 1 calc R U . . .
C15 C 0.41382(6) 0.44677(13) 0.76535(12) 0.0284(4) Uani 1 1 d . . . . .
H15 H 0.415259 0.417760 0.721181 0.034 Uiso 1 1 calc R U . . .
C29 C 0.27783(8) 0.30900(13) 0.94865(12) 0.0328(4) Uani 1 1 d . . . . .
H29 H 0.266903 0.315598 0.987292 0.039 Uiso 1 1 calc R U . . .
C27 C 0.32999(8) 0.24115(12) 0.90977(12) 0.0323(4) Uani 1 1 d . . . . .
H27 H 0.354177 0.200575 0.921242 0.039 Uiso 1 1 calc R U . . .
C30 C 0.25882(7) 0.35908(13) 0.87683(12) 0.0311(4) Uani 1 1 d . . . . .
H30 H 0.234493 0.399115 0.865884 0.037 Uiso 1 1 calc R U . . .
C28 C 0.31257(8) 0.24961(13) 0.96426(12) 0.0356(5) Uani 1 1 d . . . . .
H28 H 0.324698 0.214136 1.012739 0.043 Uiso 1 1 calc R U . . .
C24 C 0.23202(7) 0.09936(13) 0.55703(13) 0.0347(4) Uani 1 1 d . . . . .
H24 H 0.213416 0.059670 0.513662 0.042 Uiso 1 1 calc R U . . .
C23 C 0.22647(7) 0.10700(13) 0.62601(13) 0.0340(4) Uani 1 1 d . . . . .
H23 H 0.203391 0.073874 0.630204 0.041 Uiso 1 1 calc R U . . .
C33 C 0.39754(7) 0.17552(14) 0.75635(14) 0.0370(4) Uani 1 1 d . . . . .
H33 H 0.373877 0.160957 0.701543 0.044 Uiso 1 1 calc R U . . .
C25 C 0.26528(7) 0.15063(14) 0.55177(13) 0.0346(4) Uani 1 1 d . . . . .
H25 H 0.268137 0.146030 0.503137 0.041 Uiso 1 1 calc R U . . .
C37 C 0.42223(8) 0.25093(14) 0.88690(14) 0.0410(5) Uani 1 1 d . . . . .
H37 H 0.415702 0.288562 0.920764 0.049 Uiso 1 1 calc R U . . .
C20 C 0.48801(7) 0.60385(15) 0.94072(13) 0.0390(5) Uani 1 1 d . . . . .
H20A H 0.480122 0.663415 0.918923 0.059 Uiso 1 1 calc R U . . .
H20B H 0.517087 0.585998 0.942841 0.059 Uiso 1 1 calc R U . . .
H20C H 0.491941 0.601825 0.996930 0.059 Uiso 1 1 calc R U . . .
C36 C 0.46667(8) 0.21663(15) 0.91682(17) 0.0522(7) Uani 1 1 d . . . . .
H36 H 0.490403 0.229667 0.972008 0.063 Uiso 1 1 calc R U . . .
C34 C 0.44247(8) 0.14344(16) 0.78716(17) 0.0489(6) Uani 1 1 d . . . . .
H34 H 0.449649 0.107454 0.753099 0.059 Uiso 1 1 calc R U . . .
C35 C 0.47662(9) 0.16374(16) 0.86699(19) 0.0536(7) Uani 1 1 d . . . . .
H35 H 0.507208 0.141233 0.887929 0.064 Uiso 1 1 calc R U . . .

loop_
_atom_site_aniso_label
_atom_site_aniso_U_11
_atom_site_aniso_U_22
_atom_site_aniso_U_33
_atom_site_aniso_U_23
_atom_site_aniso_U_13
_atom_site_aniso_U_12
Cl3 0.0266(2) 0.0249(2) 0.0315(2) -0.00351(16) 0.01174(18) -0.00575(16)
Cl5 0.0300(2) 0.0365(2) 0.0252(2) 0.00205(17) 0.01882(18) -0.00282(17)
Cl1 0.0322(2) 0.0361(2) 0.0338(2) -0.00793(18) 0.0240(2) -0.00609(18)
Cl4 0.0355(2) 0.0264(2) 0.0298(2) -0.00721(17) 0.01964(19) -0.00393(17)
Cl8 0.0294(2) 0.0507(3) 0.01889(19) 0.00364(18) 0.01287(17) 0.00213(19)
Cl6 0.0232(2) 0.0528(3) 0.0350(2) 0.0031(2) 0.01692(19) -0.00555(19)
P1 0.0261(2) 0.0196(2) 0.0216(2) -0.00099(16) 0.01138(18) -0.00145(16)
Cl7 0.0228(2) 0.0475(3) 0.0270(2) 0.00383(19) 0.00784(18) -0.00119(18)
Si1 0.0206(2) 0.0219(2) 0.0175(2) -0.00075(16) 0.01113(18) -0.00149(16)
Cl2 0.0347(2) 0.0431(3) 0.0449(3) -0.0092(2) 0.0279(2) -0.0150(2)
O3 0.0205(6) 0.0295(6) 0.0184(5) -0.0003(5) 0.0114(5) -0.0013(5)
O4 0.0211(6) 0.0272(6) 0.0195(6) 0.0001(5) 0.0119(5) -0.0008(5)
O1 0.0231(6) 0.0245(6) 0.0213(6) -0.0026(5) 0.0143(5) -0.0040(4)
O2 0.0229(6) 0.0229(6) 0.0218(6) -0.0014(5) 0.0141(5) -0.0027(5)
O5 0.0220(6) 0.0224(6) 0.0247(6) 0.0013(5) 0.0127(5) 0.0002(4)
N1 0.0359(9) 0.0303(8) 0.0277(8) -0.0048(6) 0.0171(7) -0.0020(7)
C8 0.0231(8) 0.0211(8) 0.0234(8) 0.0001(6) 0.0147(7) -0.0003(6)
C1 0.0213(7) 0.0210(8) 0.0199(7) 0.0005(6) 0.0105(6) 0.0005(6)
C7 0.0224(8) 0.0200(7) 0.0199(8) -0.0002(6) 0.0119(6) -0.0008(6)
C2 0.0218(8) 0.0213(8) 0.0209(8) 0.0024(6) 0.0119(7) 0.0004(6)
C14 0.0243(8) 0.0204(8) 0.0236(8) 0.0013(6) 0.0125(7) 0.0001(6)
C19 0.0271(9) 0.0233(8) 0.0245(8) 0.0010(6) 0.0143(7) 0.0009(6)
C12 0.0252(8) 0.0241(8) 0.0220(8) 0.0018(6) 0.0141(7) -0.0010(6)
C4 0.0224(8) 0.0220(8) 0.0246(8) 0.0010(6) 0.0088(7) -0.0021(6)
C6 0.0249(8) 0.0265(8) 0.0232(8) -0.0004(7) 0.0149(7) -0.0001(7)
C13 0.0241(8) 0.0230(8) 0.0219(8) -0.0002(6) 0.0135(7) 0.0001(6)
C5 0.0241(8) 0.0270(9) 0.0276(9) 0.0016(7) 0.0153(7) -0.0026(7)
C21 0.0264(8) 0.0199(8) 0.0228(8) -0.0004(6) 0.0111(7) 0.0006(6)
C9 0.0270(8) 0.0260(8) 0.0215(8) 0.0009(6) 0.0142(7) 0.0003(7)
C3 0.0248(8) 0.0215(8) 0.0213(8) 0.0009(6) 0.0116(7) 0.0017(6)
C18 0.0325(9) 0.0244(9) 0.0240(8) -0.0005(7) 0.0134(8) -0.0001(7)
C26 0.0315(9) 0.0239(8) 0.0220(8) -0.0018(6) 0.0139(7) -0.0052(7)
C10 0.0220(8) 0.0289(9) 0.0258(9) 0.0009(7) 0.0109(7) -0.0008(7)
C17 0.0260(9) 0.0270(9) 0.0265(9) 0.0060(7) 0.0077(7) -0.0022(7)
C11 0.0229(8) 0.0260(8) 0.0295(9) -0.0002(7) 0.0159(7) -0.0029(6)
C32 0.0286(9) 0.0211(8) 0.0342(10) 0.0024(7) 0.0123(8) 0.0000(7)
C22 0.0317(9) 0.0267(9) 0.0257(9) 0.0002(7) 0.0140(8) -0.0026(7)
C31 0.0305(9) 0.0317(9) 0.0265(9) 0.0044(7) 0.0159(8) -0.0015(7)
C16 0.0239(9) 0.0403(11) 0.0319(10) 0.0049(8) 0.0149(8) -0.0027(7)
C15 0.0302(9) 0.0331(9) 0.0272(9) 0.0005(7) 0.0182(8) 0.0000(7)
C29 0.0484(11) 0.0300(10) 0.0263(9) -0.0042(7) 0.0232(9) -0.0093(8)
C27 0.0478(12) 0.0224(9) 0.0243(9) -0.0013(7) 0.0161(8) 0.0006(8)
C30 0.0345(10) 0.0338(10) 0.0297(9) 0.0017(8) 0.0194(8) -0.0039(8)
C28 0.0584(13) 0.0263(9) 0.0214(9) 0.0016(7) 0.0192(9) -0.0001(9)
C24 0.0371(10) 0.0288(10) 0.0312(10) -0.0089(8) 0.0115(8) -0.0031(8)
C23 0.0340(10) 0.0297(10) 0.0350(10) -0.0055(8) 0.0146(8) -0.0086(8)
C33 0.0339(10) 0.0341(10) 0.0405(11) -0.0011(9) 0.0165(9) 0.0045(8)
C25 0.0407(11) 0.0354(10) 0.0273(9) -0.0075(8) 0.0165(8) -0.0017(8)
C37 0.0368(11) 0.0262(10) 0.0425(12) -0.0045(8) 0.0062(9) 0.0022(8)
C20 0.0353(11) 0.0395(11) 0.0324(10) 0.0024(9) 0.0092(9) -0.0109(9)
C36 0.0371(12) 0.0336(11) 0.0539(15) -0.0051(10) -0.0021(11) 0.0036(9)
C34 0.0396(12) 0.0446(13) 0.0580(15) -0.0046(11) 0.0207(11) 0.0094(10)
C35 0.0360(12) 0.0332(12) 0.0741(18) -0.0005(11) 0.0138(12) 0.0094(9)

loop_
_atom_type_symbol
_atom_type_description
_atom_type_scat_dispersion_real
_atom_type_scat_dispersion_imag
_atom_type_scat_source
C C 0.0033 0.0016 'International Tables Vol C Tables 4.2.6.8 and 6.1.1.4'
H H 0.0000 0.0000 'International Tables Vol C Tables 4.2.6.8 and 6.1.1.4'
Cl Cl 0.1484 0.1585 'International Tables Vol C Tables 4.2.6.8 and 6.1.1.4'
N N 0.0061 0.0033 'International Tables Vol C Tables 4.2.6.8 and 6.1.1.4'
O O 0.0106 0.0060 'International Tables Vol C Tables 4.2.6.8 and 6.1.1.4'
P P 0.1023 0.0942 'International Tables Vol C Tables 4.2.6.8 and 6.1.1.4'
Si Si 0.0817 0.0704 'International Tables Vol C Tables 4.2.6.8 and 6.1.1.4'

loop_
_exptl_crystal_face_index_h
_exptl_crystal_face_index_k
_exptl_crystal_face_index_l
_exptl_crystal_face_perp_dist
-3.00 0.00 -1.00 0.1990
0.00 -2.00 5.00 0.2410
-5.00 -2.00 4.00 0.2810
-5.00 -1.00 1.00 0.2470
-3.00 2.00 -4.00 0.2230
6.00 3.00 -5.00 0.2230
5.00 1.00 -1.00 0.1740
6.00 0.00 1.00 0.1250
-3.00 3.00 2.00 0.2140
-4.00 1.00 1.00 0.2330
-1.00 0.00 0.00 0.2090
-3.00 -2.00 -1.00 0.2280
5.00 -4.00 -3.00 0.1850
4.00 4.00 3.00 0.1570
-1.00 -3.00 1.00 0.1560
1.00 -5.00 2.00 0.1460
-4.00 3.00 -1.00 0.1890
5.00 5.00 -2.00 0.1800

loop_
_geom_angle_atom_site_label_1
_geom_angle_atom_site_label_2
_geom_angle_atom_site_label_3
_geom_angle
_geom_angle_site_symmetry_1
_geom_angle_site_symmetry_3
_geom_angle_publ_flag
C21 P1 C13 107.09(8) . . ?
C26 P1 C13 113.44(8) . . ?
C26 P1 C21 107.77(8) . . ?
C32 P1 C13 105.73(8) . . ?
C32 P1 C21 110.10(9) . . ?
C32 P1 C26 112.56(9) . . ?
O3 Si1 O1 176.33(6) . . ?
O4 Si1 O3 89.69(6) . . ?
O4 Si1 O1 88.19(6) . . ?
O2 Si1 O3 88.83(6) . . ?
O2 Si1 O4 123.06(6) . . ?
O2 Si1 O1 89.81(6) . . ?
O5 Si1 O3 88.54(6) . . ?
O5 Si1 O4 117.50(6) . . ?
O5 Si1 O1 95.10(6) . . ?
O5 Si1 O2 119.35(6) . . ?
C7 O3 Si1 111.30(10) . . ?
C8 O4 Si1 112.78(10) . . ?
C1 O1 Si1 111.20(10) . . ?
C2 O2 Si1 112.90(10) . . ?
C13 O5 Si1 128.37(11) . . ?
C25 N1 C21 116.04(17) . . ?
O4 C8 C7 112.34(15) . . ?
O4 C8 C9 126.51(15) . . ?
C9 C8 C7 121.13(15) . . ?
O1 C1 C2 113.56(14) . . ?
O1 C1 C6 126.34(15) . . ?
C6 C1 C2 120.10(16) . . ?
O3 C7 C8 113.41(14) . . ?
O3 C7 C12 126.58(15) . . ?
C12 C7 C8 120.01(15) . . ?
O2 C2 C1 112.52(14) . . ?
O2 C2 C3 125.92(15) . . ?
C3 C2 C1 121.55(15) . . ?
C19 C14 C13 121.07(15) . . ?
C15 C14 C19 118.85(16) . . ?
C15 C14 C13 120.08(16) . . ?
C14 C19 H19 120.0 . . ?
C18 C19 C14 120.05(17) . . ?
C18 C19 H19 120.0 . . ?
C7 C12 Cl5 118.60(13) . . ?
C7 C12 C11 119.17(15) . . ?
C11 C12 Cl5 122.23(13) . . ?
C5 C4 Cl3 120.89(14) . . ?
C5 C4 C3 119.97(16) . . ?
C3 C4 Cl3 119.14(14) . . ?
C1 C6 Cl1 118.99(13) . . ?
C1 C6 C5 118.91(16) . . ?
C5 C6 Cl1 122.09(13) . . ?
P1 C13 H13 108.3 . . ?
O5 C13 P1 105.52(11) . . ?
O5 C13 C14 115.11(14) . . ?
O5 C13 H13 108.3 . . ?
C14 C13 P1 111.08(12) . . ?
C14 C13 H13 108.3 . . ?
C4 C5 Cl2 120.03(14) . . ?
C4 C5 C6 120.67(16) . . ?
C6 C5 Cl2 119.29(14) . . ?
N1 C21 P1 114.16(13) . . ?
N1 C21 C22 124.88(17) . . ?
C22 C21 P1 120.87(14) . . ?
C8 C9 Cl8 119.61(13) . . ?
C8 C9 C10 119.14(16) . . ?
C10 C9 Cl8 121.25(14) . . ?
C2 C3 Cl4 119.43(13) . . ?
C2 C3 C4 118.70(16) . . ?
C4 C3 Cl4 121.85(13) . . ?
C19 C18 H18 119.2 . . ?
C19 C18 C17 121.52(18) . . ?
C17 C18 H18 119.2 . . ?
C31 C26 P1 119.31(14) . . ?
C27 C26 P1 120.79(15) . . ?
C27 C26 C31 119.65(17) . . ?
C9 C10 Cl7 119.65(14) . . ?
C11 C10 Cl7 120.51(14) . . ?
C11 C10 C9 119.84(16) . . ?
C18 C17 C20 120.76(19) . . ?
C16 C17 C18 117.95(17) . . ?
C16 C17 C20 121.27(18) . . ?
C12 C11 Cl6 119.29(13) . . ?
C10 C11 Cl6 120.13(14) . . ?
C10 C11 C12 120.56(16) . . ?
C33 C32 P1 118.93(15) . . ?
C37 C32 P1 120.82(16) . . ?
C37 C32 C33 119.99(19) . . ?
C21 C22 H22 121.3 . . ?
C21 C22 C23 117.47(18) . . ?
C23 C22 H22 121.3 . . ?
C26 C31 H31 120.2 . . ?
C30 C31 C26 119.51(17) . . ?
C30 C31 H31 120.2 . . ?
C17 C16 H16 119.3 . . ?
C17 C16 C15 121.32(17) . . ?
C15 C16 H16 119.3 . . ?
C14 C15 H15 119.9 . . ?
C16 C15 C14 120.28(17) . . ?
C16 C15 H15 119.9 . . ?
C30 C29 H29 119.9 . . ?
C28 C29 H29 119.9 . . ?
C28 C29 C30 120.22(18) . . ?
C26 C27 H27 120.2 . . ?
C28 C27 C26 119.66(19) . . ?
C28 C27 H27 120.2 . . ?
C31 C30 H30 119.9 . . ?
C29 C30 C31 120.29(19) . . ?
C29 C30 H30 119.9 . . ?
C29 C28 C27 120.61(18) . . ?
C29 C28 H28 119.7 . . ?
C27 C28 H28 119.7 . . ?
C23 C24 H24 120.5 . . ?
C23 C24 C25 119.04(18) . . ?
C25 C24 H24 120.5 . . ?
C22 C23 H23 120.5 . . ?
C24 C23 C22 119.00(19) . . ?
C24 C23 H23 120.5 . . ?
C32 C33 H33 120.2 . . ?
C34 C33 C32 119.7(2) . . ?
C34 C33 H33 120.2 . . ?
N1 C25 C24 123.50(19) . . ?
N1 C25 H25 118.2 . . ?
C24 C25 H25 118.2 . . ?
C32 C37 H37 120.4 . . ?
C36 C37 C32 119.2(2) . . ?
C36 C37 H37 120.4 . . ?
C17 C20 H20A 109.5 . . ?
C17 C20 H20B 109.5 . . ?
C17 C20 H20C 109.5 . . ?
H20A C20 H20B 109.5 . . ?
H20A C20 H20C 109.5 . . ?
H20B C20 H20C 109.5 . . ?
C37 C36 H36 119.7 . . ?
C35 C36 C37 120.6(2) . . ?
C35 C36 H36 119.7 . . ?
C33 C34 H34 119.9 . . ?
C35 C34 C33 120.1(2) . . ?
C35 C34 H34 119.9 . . ?
C36 C35 H35 119.8 . . ?
C34 C35 C36 120.4(2) . . ?
C34 C35 H35 119.8 . . ?

loop_
_geom_bond_atom_site_label_1
_geom_bond_atom_site_label_2
_geom_bond_distance
_geom_bond_site_symmetry_2
_geom_bond_publ_flag
Cl3 C4 1.7264(18) . ?
Cl5 C12 1.7189(18) . ?
Cl1 C6 1.7243(18) . ?
Cl4 C3 1.7227(18) . ?
Cl8 C9 1.7192(18) . ?
Cl6 C11 1.7204(18) . ?
P1 C13 1.8517(18) . ?
P1 C21 1.8096(18) . ?
P1 C26 1.7967(19) . ?
P1 C32 1.795(2) . ?
Cl7 C10 1.7265(19) . ?
Si1 O3 1.7653(13) . ?
Si1 O4 1.7090(13) . ?
Si1 O1 1.7666(13) . ?
Si1 O2 1.7035(13) . ?
Si1 O5 1.6654(13) . ?
Cl2 C5 1.7217(18) . ?
O3 C7 1.333(2) . ?
O4 C8 1.359(2) . ?
O1 C1 1.336(2) . ?
O2 C2 1.3592(19) . ?
O5 C13 1.410(2) . ?
N1 C21 1.352(2) . ?
N1 C25 1.338(3) . ?
C8 C7 1.404(2) . ?
C8 C9 1.372(2) . ?
C1 C2 1.395(2) . ?
C1 C6 1.387(2) . ?
C7 C12 1.381(2) . ?
C2 C3 1.374(2) . ?
C14 C19 1.397(2) . ?
C14 C13 1.509(2) . ?
C14 C15 1.393(2) . ?
C19 H19 0.9500 . ?
C19 C18 1.384(3) . ?
C12 C11 1.402(2) . ?
C4 C5 1.390(3) . ?
C4 C3 1.410(2) . ?
C6 C5 1.402(2) . ?
C13 H13 1.0000 . ?
C21 C22 1.380(3) . ?
C9 C10 1.406(2) . ?
C18 H18 0.9500 . ?
C18 C17 1.395(3) . ?
C26 C31 1.404(3) . ?
C26 C27 1.400(3) . ?
C10 C11 1.392(3) . ?
C17 C16 1.385(3) . ?
C17 C20 1.503(3) . ?
C32 C33 1.401(3) . ?
C32 C37 1.395(3) . ?
C22 H22 0.9500 . ?
C22 C23 1.396(3) . ?
C31 H31 0.9500 . ?
C31 C30 1.393(3) . ?
C16 H16 0.9500 . ?
C16 C15 1.390(3) . ?
C15 H15 0.9500 . ?
C29 H29 0.9500 . ?
C29 C30 1.385(3) . ?
C29 C28 1.379(3) . ?
C27 H27 0.9500 . ?
C27 C28 1.389(3) . ?
C30 H30 0.9500 . ?
C28 H28 0.9500 . ?
C24 H24 0.9500 . ?
C24 C23 1.377(3) . ?
C24 C25 1.392(3) . ?
C23 H23 0.9500 . ?
C33 H33 0.9500 . ?
C33 C34 1.390(3) . ?
C25 H25 0.9500 . ?
C37 H37 0.9500 . ?
C37 C36 1.391(3) . ?
C20 H20A 0.9800 . ?
C20 H20B 0.9800 . ?
C20 H20C 0.9800 . ?
C36 H36 0.9500 . ?
C36 C35 1.381(4) . ?
C34 H34 0.9500 . ?
C34 C35 1.377(4) . ?
C35 H35 0.9500 . ?

loop_
_geom_torsion_atom_site_label_1
_geom_torsion_atom_site_label_2
_geom_torsion_atom_site_label_3
_geom_torsion_atom_site_label_4
_geom_torsion
_geom_torsion_site_symmetry_1
_geom_torsion_site_symmetry_2
_geom_torsion_site_symmetry_3
_geom_torsion_site_symmetry_4
_geom_torsion_publ_flag
Cl3 C4 C5 Cl2 -4.2(2) . . . . ?
Cl3 C4 C5 C6 176.81(14) . . . . ?
Cl3 C4 C3 Cl4 -0.5(2) . . . . ?
Cl3 C4 C3 C2 -178.86(13) . . . . ?
Cl5 C12 C11 Cl6 -3.7(2) . . . . ?
Cl5 C12 C11 C10 177.83(14) . . . . ?
Cl1 C6 C5 Cl2 4.3(2) . . . . ?
Cl1 C6 C5 C4 -176.66(14) . . . . ?
Cl8 C9 C10 Cl7 0.8(2) . . . . ?
Cl8 C9 C10 C11 179.79(14) . . . . ?
P1 C21 C22 C23 -174.18(15) . . . . ?
P1 C26 C31 C30 176.63(15) . . . . ?
P1 C26 C27 C28 -175.66(15) . . . . ?
P1 C32 C33 C34 174.39(18) . . . . ?
P1 C32 C37 C36 -175.52(19) . . . . ?
Cl7 C10 C11 Cl6 3.6(2) . . . . ?
Cl7 C10 C11 C12 -178.04(14) . . . . ?
Si1 O3 C7 C8 -6.30(17) . . . . ?
Si1 O3 C7 C12 173.52(14) . . . . ?
Si1 O4 C8 C7 2.86(17) . . . . ?
Si1 O4 C8 C9 -178.75(15) . . . . ?
Si1 O1 C1 C2 1.15(17) . . . . ?
Si1 O1 C1 C6 -179.22(14) . . . . ?
Si1 O2 C2 C1 1.33(17) . . . . ?
Si1 O2 C2 C3 -177.31(14) . . . . ?
Si1 O5 C13 P1 169.41(8) . . . . ?
Si1 O5 C13 C14 46.6(2) . . . . ?
O3 Si1 O4 C8 -5.29(11) . . . . ?
O3 Si1 O2 C2 -177.17(11) . . . . ?
O3 Si1 O5 C13 -149.69(14) . . . . ?
O3 C7 C12 Cl5 -1.1(2) . . . . ?
O3 C7 C12 C11 178.68(16) . . . . ?
O4 Si1 O3 C7 6.60(11) . . . . ?
O4 Si1 O1 C1 122.75(11) . . . . ?
O4 Si1 O2 C2 -88.30(12) . . . . ?
O4 Si1 O5 C13 121.42(13) . . . . ?
O4 C8 C7 O3 2.4(2) . . . . ?
O4 C8 C7 C12 -177.46(15) . . . . ?
O4 C8 C9 Cl8 -1.6(3) . . . . ?
O4 C8 C9 C10 178.74(16) . . . . ?
O1 Si1 O4 C8 177.70(11) . . . . ?
O1 Si1 O2 C2 -0.58(11) . . . . ?
O1 Si1 O5 C13 30.81(14) . . . . ?
O1 C1 C2 O2 -1.6(2) . . . . ?
O1 C1 C2 C3 177.09(15) . . . . ?
O1 C1 C6 Cl1 -0.3(2) . . . . ?
O1 C1 C6 C5 -179.12(16) . . . . ?
O2 Si1 O3 C7 129.68(11) . . . . ?
O2 Si1 O4 C8 -93.70(12) . . . . ?
O2 Si1 O1 C1 -0.33(11) . . . . ?
O2 Si1 O5 C13 -61.85(15) . . . . ?
O2 C2 C3 Cl4 2.0(2) . . . . ?
O2 C2 C3 C4 -179.53(15) . . . . ?
O5 Si1 O3 C7 -110.92(11) . . . . ?
O5 Si1 O4 C8 82.89(12) . . . . ?
O5 Si1 O1 C1 -119.79(11) . . . . ?
O5 Si1 O2 C2 95.17(12) . . . . ?
N1 C21 C22 C23 2.1(3) . . . . ?
C8 C7 C12 Cl5 178.68(13) . . . . ?
C8 C7 C12 C11 -1.5(3) . . . . ?
C8 C9 C10 Cl7 -179.47(14) . . . . ?
C8 C9 C10 C11 -0.5(3) . . . . ?
C1 C2 C3 Cl4 -176.48(13) . . . . ?
C1 C2 C3 C4 1.9(3) . . . . ?
C1 C6 C5 Cl2 -176.88(13) . . . . ?
C1 C6 C5 C4 2.1(3) . . . . ?
C7 C8 C9 Cl8 176.70(13) . . . . ?
C7 C8 C9 C10 -3.0(3) . . . . ?
C7 C12 C11 Cl6 176.44(13) . . . . ?
C7 C12 C11 C10 -2.0(3) . . . . ?
C2 C1 C6 Cl1 179.32(13) . . . . ?
C2 C1 C6 C5 0.5(3) . . . . ?
C14 C19 C18 C17 -0.4(3) . . . . ?
C19 C14 C13 P1 -71.34(18) . . . . ?
C19 C14 C13 O5 48.5(2) . . . . ?
C19 C14 C15 C16 -1.7(3) . . . . ?
C19 C18 C17 C16 -1.3(3) . . . . ?
C19 C18 C17 C20 177.11(18) . . . . ?
C6 C1 C2 O2 178.73(15) . . . . ?
C6 C1 C2 C3 -2.6(3) . . . . ?
C13 P1 C21 N1 46.81(15) . . . . ?
C13 P1 C21 C22 -136.58(15) . . . . ?
C13 P1 C26 C31 42.00(17) . . . . ?
C13 P1 C26 C27 -143.81(15) . . . . ?
C13 P1 C32 C33 -87.29(17) . . . . ?
C13 P1 C32 C37 86.81(19) . . . . ?
C13 C14 C19 C18 -177.18(16) . . . . ?
C13 C14 C15 C16 177.40(17) . . . . ?
C5 C4 C3 Cl4 179.08(14) . . . . ?
C5 C4 C3 C2 0.7(3) . . . . ?
C21 P1 C13 O5 64.81(12) . . . . ?
C21 P1 C13 C14 -169.80(12) . . . . ?
C21 P1 C26 C31 -76.38(16) . . . . ?
C21 P1 C26 C27 97.81(16) . . . . ?
C21 P1 C32 C33 28.06(19) . . . . ?
C21 P1 C32 C37 -157.84(17) . . . . ?
C21 N1 C25 C24 0.0(3) . . . . ?
C21 C22 C23 C24 0.0(3) . . . . ?
C9 C8 C7 O3 -176.11(15) . . . . ?
C9 C8 C7 C12 4.1(3) . . . . ?
C9 C10 C11 Cl6 -175.40(14) . . . . ?
C9 C10 C11 C12 3.0(3) . . . . ?
C3 C4 C5 Cl2 176.26(13) . . . . ?
C3 C4 C5 C6 -2.7(3) . . . . ?
C18 C17 C16 C15 1.5(3) . . . . ?
C26 P1 C13 O5 -53.97(13) . . . . ?
C26 P1 C13 C14 71.42(14) . . . . ?
C26 P1 C21 N1 169.20(13) . . . . ?
C26 P1 C21 C22 -14.19(18) . . . . ?
C26 P1 C32 C33 148.34(16) . . . . ?
C26 P1 C32 C37 -37.6(2) . . . . ?
C26 C31 C30 C29 -1.0(3) . . . . ?
C26 C27 C28 C29 -0.7(3) . . . . ?
C17 C16 C15 C14 0.0(3) . . . . ?
C32 P1 C13 O5 -177.79(11) . . . . ?
C32 P1 C13 C14 -52.40(14) . . . . ?
C32 P1 C21 N1 -67.68(15) . . . . ?
C32 P1 C21 C22 108.93(16) . . . . ?
C32 P1 C26 C31 162.01(14) . . . . ?
C32 P1 C26 C27 -23.80(18) . . . . ?
C32 C33 C34 C35 0.8(4) . . . . ?
C32 C37 C36 C35 1.7(4) . . . . ?
C31 C26 C27 C28 -1.5(3) . . . . ?
C15 C14 C19 C18 1.9(3) . . . . ?
C15 C14 C13 P1 109.58(16) . . . . ?
C15 C14 C13 O5 -130.60(17) . . . . ?
C27 C26 C31 C30 2.4(3) . . . . ?
C30 C29 C28 C27 2.1(3) . . . . ?
C28 C29 C30 C31 -1.2(3) . . . . ?
C23 C24 C25 N1 1.8(3) . . . . ?
C33 C32 C37 C36 -1.5(3) . . . . ?
C33 C34 C35 C36 -0.6(4) . . . . ?
C25 N1 C21 P1 174.41(15) . . . . ?
C25 N1 C21 C22 -2.0(3) . . . . ?
C25 C24 C23 C22 -1.8(3) . . . . ?
C37 C32 C33 C34 0.2(3) . . . . ?
C37 C36 C35 C34 -0.7(4) . . . . ?
C20 C17 C16 C15 -176.88(19) . . . . ?

loop_
_smtbx_masks_void_nr
_smtbx_masks_void_average_x
_smtbx_masks_void_average_y
_smtbx_masks_void_average_z
_smtbx_masks_void_volume
_smtbx_masks_void_count_electrons
_smtbx_masks_void_content
1 0.000 0.225 0.250 257.3 83.3 '2 DCM'
2 0.000 0.775 0.750 257.3 83.2 '2 DCM'
3 0.500 0.275 0.750 257.3 83.2 '2 DCM'
4 0.500 0.725 0.250 257.3 83.3 '2 DCM'
